data_7202588
loop_
_publ_author_name
'Jonna Jokiniemi'
'Eija Vuokila-Laine'
'Sirpa Per\"aniemi'
'Jouko J. Veps\"al\"ainen'
'Markku Ahlgr\'en'

_publ_section_title
;
 Structural study of metal complexes of bisphosphonate amide ester:
 copper, magnesium, zinc and cadmium complexes of
 (dichloromethylene)bisphosphonic acid P-piperidinium-P?-methyl ester
;
_journal_issue 2
_journal_name_full CrystEngComm
_journal_page_first 158
_journal_paper_doi 10.1039/b616077h
_journal_volume 9
_journal_year 2007
_chemical_formula_moiety 'C42 H86 Cl12 Cu6 N6 O34 P12, 6(H2 O)'
_chemical_formula_sum 'C42 H98 Cl12 Cu6 N6 O40 P12'
_chemical_formula_weight 2505.61
_chemical_name_systematic
;
?
;
_space_group_IT_number 2
_symmetry_cell_setting triclinic
_symmetry_space_group_name_Hall '-P 1'
_symmetry_space_group_name_H-M 'P -1'
_atom_sites_solution_hydrogens geom
_atom_sites_solution_primary direct
_atom_sites_solution_secondary difmap
_audit_creation_method SHELXL-97
_cell_angle_alpha 66.868(1)
_cell_angle_beta 82.440(1)
_cell_angle_gamma 81.925(1)
_cell_formula_units_Z 1
_cell_length_a 8.6150(1)
_cell_length_b 16.1796(2)
_cell_length_c 18.0133(2)
_cell_measurement_reflns_used 17345
_cell_measurement_temperature 150(2)
_cell_measurement_theta_max 26.00
_cell_measurement_theta_min 2.40
_cell_volume 2278.01(5)
_computing_cell_refinement 'Denzo/Scalepack (Otwinowski & Minor, 1997)'
_computing_data_collection 'Collect (Nonius,1997-200)'
_computing_data_reduction 'Denzo/Scalepack (Otwinowski & Minor, 1997)'
_computing_molecular_graphics 'XP in SHELXTL v.5.1 (Bruker, 1998)'
_computing_publication_material 'SHELXL-97 (Sheldrick, 1997)'
_computing_structure_refinement 'SHELXL-97 (Sheldrick, 1997)'
_computing_structure_solution 'SHELXS-97 (Sheldrick, 1990)'
_diffrn_ambient_temperature 150(2)
_diffrn_measured_fraction_theta_full 0.999
_diffrn_measured_fraction_theta_max 0.999
_diffrn_measurement_device_type 'Nonius KappaCCD'
_diffrn_measurement_method '\f scans, and \w scans with \k offsets'
_diffrn_radiation_monochromator graphite
_diffrn_radiation_source 'fine-focus sealed tube'
_diffrn_radiation_type MoK\a
_diffrn_radiation_wavelength 0.71073
_diffrn_reflns_av_R_equivalents 0.0202
_diffrn_reflns_av_sigmaI/netI 0.0359
_diffrn_reflns_limit_h_max 10
_diffrn_reflns_limit_h_min -10
_diffrn_reflns_limit_k_max 19
_diffrn_reflns_limit_k_min -19
_diffrn_reflns_limit_l_max 22
_diffrn_reflns_limit_l_min -22
_diffrn_reflns_number 17345
_diffrn_reflns_theta_full 26.00
_diffrn_reflns_theta_max 26.00
_diffrn_reflns_theta_min 2.40
_diffrn_standards_number 0
_exptl_absorpt_coefficient_mu 2.024
_exptl_absorpt_correction_T_max 0.8672
_exptl_absorpt_correction_T_min 0.7441
_exptl_absorpt_correction_type multi-scan
_exptl_absorpt_process_details 'XPREP in SHELXTL (Bruker, 1998)'
_exptl_crystal_colour 'light blue'
_exptl_crystal_density_diffrn 1.826
_exptl_crystal_density_meas 1.801
_exptl_crystal_density_method flotation
_exptl_crystal_description plate
_exptl_crystal_F_000 1270
_exptl_crystal_size_max 0.25
_exptl_crystal_size_mid 0.15
_exptl_crystal_size_min 0.07
_refine_diff_density_max 1.830
_refine_diff_density_min -1.214
_refine_ls_extinction_method none
_refine_ls_goodness_of_fit_ref 1.060
_refine_ls_hydrogen_treatment constr
_refine_ls_matrix_type full
_refine_ls_number_parameters 541
_refine_ls_number_reflns 8961
_refine_ls_number_restraints 6
_refine_ls_restrained_S_all 1.067
_refine_ls_R_factor_all 0.0521
_refine_ls_R_factor_gt 0.0410
_refine_ls_shift/su_max 0.001
_refine_ls_shift/su_mean 0.000
_refine_ls_structure_factor_coef Fsqd
_refine_ls_weighting_details 'calc w=1/[\s^2^(Fo^2^)+(0.0300P)^2^+7.0000P] where P=(Fo^2^+2Fc^2^)/3'
_refine_ls_weighting_scheme calc
_refine_ls_wR_factor_gt 0.0922
_refine_ls_wR_factor_ref 0.0970
_reflns_number_gt 7561
_reflns_number_total 8961
_reflns_threshold_expression >2sigma(I)
_cod_data_source_file b616077h.txt
_cod_data_source_block Structure(1)
_cod_original_sg_symbol_H-M P-1
_cod_database_code 7202588

loop_
_symmetry_equiv_pos_as_xyz
'x, y, z'
'-x, -y, -z'

loop_
_atom_site_label
_atom_site_type_symbol
_atom_site_fract_x
_atom_site_fract_y
_atom_site_fract_z
_atom_site_U_iso_or_equiv
_atom_site_adp_type
_atom_site_occupancy
_atom_site_symmetry_multiplicity
_atom_site_calc_flag
_atom_site_refinement_flags
_atom_site_disorder_assembly
_atom_site_disorder_group
Cu1 Cu 0.48679(5) 0.26251(3) 0.45047(3) 0.02089(11) Uani 1 1 d . . .
Cu2 Cu 0.70971(5) 0.21326(3) 0.70710(3) 0.02380(12) Uani 1 1 d . . .
Cu3 Cu 0.70222(5) 0.44065(3) 0.73762(3) 0.01742(10) Uani 1 1 d . . .
Cl1 Cl 0.30185(12) 0.25157(7) 0.26090(6) 0.0323(2) Uani 1 1 d . . .
Cl2 Cl 0.21783(11) 0.44442(7) 0.17535(6) 0.0293(2) Uani 1 1 d . . .
Cl3 Cl 0.72020(19) 0.00554(10) 0.70787(9) 0.0743(5) Uani 1 1 d . . .
Cl4 Cl 0.5986(2) 0.01482(12) 0.56217(13) 0.0832(6) Uani 1 1 d . . .
Cl5 Cl 0.89875(12) 0.10637(7) 0.92621(7) 0.0351(2) Uani 1 1 d . . .
Cl6 Cl 0.89606(12) 0.27550(7) 0.94723(6) 0.0333(2) Uani 1 1 d . . .
P1 P 0.19088(10) 0.36664(6) 0.35594(6) 0.01843(19) Uani 1 1 d . . .
P2 P 0.50759(10) 0.38373(6) 0.26546(5) 0.01639(18) Uani 1 1 d . . .
P3 P 0.77841(12) 0.16219(6) 0.55379(6) 0.0223(2) Uani 1 1 d . . .
P4 P 0.45643(12) 0.14330(7) 0.63925(6) 0.0252(2) Uani 1 1 d . . .
P5 P 0.95561(10) 0.27461(7) 0.78167(6) 0.0214(2) Uani 1 1 d . . .
P6 P 0.63381(10) 0.24974(6) 0.86713(6) 0.01792(19) Uani 1 1 d . . .
O1 O 0.5115(2) 0.39802(13) 0.45549(11) 0.0315(6) Uani 1 1 d . . .
H1A H 0.4484 0.4068 0.4919 0.047 Uiso 1 1 d R . .
H1B H 0.4800 0.4382 0.4128 0.047 Uiso 1 1 d R . .
O2 O 0.6333(2) 0.37640(13) 0.65256(11) 0.0231(5) Uani 1 1 d R . .
H2A H 0.5417 0.3829 0.6368 0.035 Uiso 1 1 d R . .
H2B H 0.6929 0.3851 0.6091 0.035 Uiso 1 1 d R . .
O3 O 0.3277(3) 0.41621(19) 0.58611(18) 0.0334(7) Uani 1 1 d . . .
H3A H 0.2680 0.4633 0.5621 0.050 Uiso 1 1 d R . .
H3B H 0.2701 0.3732 0.5990 0.050 Uiso 1 1 d R . .
O4 O 0.0999(3) 0.3126(2) 0.57444(18) 0.0360(7) Uani 1 1 d . . .
H4A H 0.0560 0.2757 0.6176 0.054 Uiso 1 1 d R . .
H4B H 0.1465 0.2802 0.5495 0.054 Uiso 1 1 d R . .
O5 O 0.8129(6) 0.4098(3) 0.5085(3) 0.0296(10) Uani 0.60 1 d P . .
H5A H 0.7520 0.3914 0.4860 0.044 Uiso 0.60 1 d PR . .
H5B H 0.8986 0.3741 0.5140 0.044 Uiso 0.60 1 d PR . .
O5' O 0.8583(8) 0.4451(6) 0.5308(5) 0.0345(17) Uani 0.40 1 d P . .
H5A' H 0.8678 0.4783 0.5557 0.052 Uiso 0.40 1 d PR . .
H5B' H 0.9403 0.4063 0.5394 0.052 Uiso 0.40 1 d PR . .
O11 O 0.2648(3) 0.29094(17) 0.42466(15) 0.0220(5) Uani 1 1 d . . .
O12 O 0.1958(3) 0.46091(17) 0.35096(15) 0.0217(5) Uani 1 1 d . . .
O13 O 0.0190(3) 0.34542(18) 0.35649(17) 0.0271(6) Uani 1 1 d . . .
O21 O 0.5694(3) 0.30578(16) 0.33669(14) 0.0188(5) Uani 1 1 d . . .
O22 O 0.4890(3) 0.47640(16) 0.26840(15) 0.0210(5) Uani 1 1 d . . .
O31 O 0.7023(3) 0.2217(2) 0.47930(17) 0.0439(9) Uani 1 1 d . . .
O32 O 0.8185(3) 0.2039(2) 0.60816(19) 0.0373(7) Uani 1 1 d . . .
O33 O 0.9291(4) 0.1079(2) 0.53197(19) 0.0421(8) Uani 1 1 d . . .
O41 O 0.3953(3) 0.1959(2) 0.55809(16) 0.0392(8) Uani 1 1 d . . .
O42 O 0.5094(3) 0.1932(2) 0.68366(19) 0.0367(7) Uani 1 1 d . . .
O51 O 0.9175(3) 0.22459(19) 0.73291(17) 0.0273(6) Uani 1 1 d . . .
O52 O 0.9102(3) 0.37426(17) 0.75130(16) 0.0236(6) Uani 1 1 d . . .
O53 O 1.1346(3) 0.25232(19) 0.79464(18) 0.0322(7) Uani 1 1 d . . .
O61 O 0.6119(3) 0.20098(17) 0.81401(16) 0.0232(5) Uani 1 1 d . . .
O62 O 0.6055(3) 0.35108(16) 0.83452(15) 0.0200(5) Uani 1 1 d . . .
N2 N 0.6132(4) 0.3855(2) 0.18339(18) 0.0245(7) Uani 1 1 d . . .
N4 N 0.3274(5) 0.0765(3) 0.6961(2) 0.0431(10) Uani 1 1 d D . .
N6 N 0.5275(4) 0.2082(2) 0.95236(18) 0.0218(6) Uani 1 1 d . . .
C1 C 0.3025(4) 0.3601(2) 0.2636(2) 0.0203(7) Uani 1 1 d . . .
C2 C 0.6402(5) 0.0790(3) 0.6158(2) 0.0308(9) Uani 1 1 d . . .
C3 C 0.8477(4) 0.2255(2) 0.8819(2) 0.0218(8) Uani 1 1 d . . .
C11 C -0.1091(5) 0.4150(3) 0.3277(3) 0.0423(11) Uani 1 1 d . . .
H11A H -0.0841 0.4713 0.3297 0.063 Uiso 1 1 calc R . .
H11B H -0.2059 0.3961 0.3622 0.063 Uiso 1 1 calc R . .
H11C H -0.1240 0.4247 0.2718 0.063 Uiso 1 1 calc R . .
C21 C 0.7022(5) 0.3053(3) 0.1751(3) 0.0331(10) Uani 1 1 d . . .
H21A H 0.6551 0.2893 0.1359 0.040 Uiso 1 1 calc R . .
H21B H 0.6981 0.2538 0.2280 0.040 Uiso 1 1 calc R . .
C22 C 0.8721(6) 0.3241(3) 0.1457(4) 0.0519(14) Uani 1 1 d . . .
H22A H 0.9225 0.3331 0.1880 0.062 Uiso 1 1 calc R . .
H22B H 0.9304 0.2715 0.1360 0.062 Uiso 1 1 calc R . .
C23 C 0.8805(7) 0.4075(4) 0.0682(4) 0.073(2) Uani 1 1 d . . .
H23A H 0.9914 0.4212 0.0525 0.088 Uiso 1 1 calc R . .
H23B H 0.8425 0.3956 0.0242 0.088 Uiso 1 1 calc R . .
C24 C 0.7823(6) 0.4881(3) 0.0783(3) 0.0491(13) Uani 1 1 d . . .
H24A H 0.7831 0.5400 0.0256 0.059 Uiso 1 1 calc R . .
H24B H 0.8288 0.5051 0.1171 0.059 Uiso 1 1 calc R . .
C25 C 0.6145(5) 0.4673(3) 0.1090(2) 0.0379(11) Uani 1 1 d . . .
H25A H 0.5550 0.5188 0.1201 0.045 Uiso 1 1 calc R . .
H25B H 0.5629 0.4583 0.0671 0.045 Uiso 1 1 calc R . .
C31 C 0.9910(8) 0.1220(4) 0.4501(4) 0.071(2) Uani 1 1 d . . .
H31A H 0.9312 0.1742 0.4123 0.107 Uiso 1 1 calc R . .
H31B H 0.9820 0.0681 0.4392 0.107 Uiso 1 1 calc R . .
H31C H 1.1019 0.1332 0.4431 0.107 Uiso 1 1 calc R . .
C41 C 0.1960(7) 0.0567(4) 0.6617(4) 0.0632(16) Uani 1 1 d D . .
H41A H 0.0995 0.0956 0.6674 0.076 Uiso 1 1 calc R . .
H41B H 0.2229 0.0696 0.6033 0.076 Uiso 1 1 calc R . .
C42 C 0.1678(9) -0.0392(5) 0.7049(4) 0.097(3) Uani 1 1 d D . .
H42A H 0.2607 -0.0777 0.6941 0.116 Uiso 1 1 calc R . .
H42B H 0.0761 -0.0514 0.6842 0.116 Uiso 1 1 calc R . .
C43 C 0.1369(7) -0.0633(4) 0.7965(4) 0.085(2) Uani 1 1 d D . .
H43A H 0.0378 -0.0296 0.8080 0.102 Uiso 1 1 calc R . .
H43B H 0.1255 -0.1287 0.8244 0.102 Uiso 1 1 calc R . .
C44 C 0.2707(9) -0.0397(5) 0.8275(4) 0.113(3) Uani 1 1 d D . .
H44A H 0.2462 -0.0516 0.8859 0.135 Uiso 1 1 calc R . .
H44B H 0.3668 -0.0790 0.8219 0.135 Uiso 1 1 calc R . .
C45 C 0.3009(9) 0.0546(5) 0.7842(3) 0.077(2) Uani 1 1 d D . .
H45A H 0.3947 0.0660 0.8037 0.092 Uiso 1 1 calc R . .
H45B H 0.2100 0.0940 0.7952 0.092 Uiso 1 1 calc R . .
C51 C 1.2368(5) 0.3170(3) 0.7918(3) 0.0353(10) Uani 1 1 d . . .
H51A H 1.1969 0.3776 0.7561 0.053 Uiso 1 1 calc R . .
H51B H 1.3431 0.3017 0.7708 0.053 Uiso 1 1 calc R . .
H51C H 1.2400 0.3157 0.8464 0.053 Uiso 1 1 calc R . .
C61 C 0.4799(5) 0.1155(2) 0.9839(3) 0.0285(9) Uani 1 1 d . . .
H61A H 0.5398 0.0767 1.0308 0.034 Uiso 1 1 calc R . .
H61B H 0.5042 0.0901 0.9414 0.034 Uiso 1 1 calc R . .
C62 C 0.3044(5) 0.1163(3) 1.0098(3) 0.0371(10) Uani 1 1 d . . .
H62A H 0.2755 0.0535 1.0350 0.045 Uiso 1 1 calc R . .
H62B H 0.2446 0.1486 0.9616 0.045 Uiso 1 1 calc R . .
C63 C 0.2603(5) 0.1623(3) 1.0700(3) 0.0402(11) Uani 1 1 d . . .
H63A H 0.1449 0.1658 1.0829 0.048 Uiso 1 1 calc R . .
H63B H 0.3104 0.1262 1.1208 0.048 Uiso 1 1 calc R . .
C64 C 0.3135(5) 0.2570(3) 1.0351(2) 0.0315(9) Uani 1 1 d . . .
H64A H 0.2908 0.2842 1.0764 0.038 Uiso 1 1 calc R . .
H64B H 0.2541 0.2953 0.9879 0.038 Uiso 1 1 calc R . .
C65 C 0.4890(5) 0.2543(3) 1.0090(2) 0.0262(8) Uani 1 1 d . . .
H65A H 0.5198 0.3167 0.9827 0.031 Uiso 1 1 calc R . .
H65B H 0.5490 0.2223 1.0573 0.031 Uiso 1 1 calc R . .

loop_
_atom_site_aniso_label
_atom_site_aniso_U_11
_atom_site_aniso_U_22
_atom_site_aniso_U_33
_atom_site_aniso_U_23
_atom_site_aniso_U_13
_atom_site_aniso_U_12
Cu1 0.0177(2) 0.0255(2) 0.0138(2) -0.00100(18) 0.00007(16) -0.00471(18)
Cu2 0.0181(2) 0.0321(3) 0.0293(3) -0.0203(2) 0.00333(18) -0.00739(19)
Cu3 0.0130(2) 0.0189(2) 0.0185(2) -0.00520(17) 0.00030(16) -0.00324(16)
Cl1 0.0369(5) 0.0318(5) 0.0366(6) -0.0203(4) -0.0006(4) -0.0113(4)
Cl2 0.0247(5) 0.0403(5) 0.0197(5) -0.0060(4) -0.0072(4) -0.0048(4)
Cl3 0.0695(9) 0.0558(8) 0.0501(8) 0.0291(7) -0.0123(7) 0.0052(7)
Cl4 0.0906(12) 0.0802(11) 0.1233(15) -0.0834(12) 0.0068(11) -0.0312(9)
Cl5 0.0267(5) 0.0240(5) 0.0441(6) -0.0029(4) -0.0051(4) 0.0030(4)
Cl6 0.0287(5) 0.0465(6) 0.0303(5) -0.0179(5) -0.0085(4) -0.0067(4)
P1 0.0142(4) 0.0227(5) 0.0175(5) -0.0057(4) 0.0004(3) -0.0064(4)
P2 0.0141(4) 0.0200(4) 0.0136(4) -0.0049(4) 0.0009(3) -0.0032(3)
P3 0.0270(5) 0.0222(5) 0.0167(5) -0.0076(4) -0.0049(4) 0.0039(4)
P4 0.0318(5) 0.0299(5) 0.0131(5) -0.0026(4) -0.0026(4) -0.0170(4)
P5 0.0116(4) 0.0262(5) 0.0260(5) -0.0096(4) -0.0025(4) -0.0007(4)
P6 0.0144(4) 0.0197(4) 0.0189(5) -0.0066(4) -0.0007(3) -0.0022(3)
O1 0.0403(16) 0.0340(16) 0.0221(14) -0.0107(12) -0.0017(12) -0.0107(13)
O2 0.0183(12) 0.0318(14) 0.0212(13) -0.0115(11) 0.0006(10) -0.0063(11)
O3 0.0314(15) 0.0317(15) 0.0368(17) -0.0130(13) -0.0034(13) -0.0016(12)
O4 0.0315(16) 0.0427(18) 0.0337(16) -0.0168(14) 0.0109(13) -0.0093(13)
O5 0.030(3) 0.036(3) 0.026(3) -0.015(2) -0.006(2) -0.002(2)
O5' 0.023(4) 0.046(5) 0.030(4) -0.013(4) 0.005(3) 0.000(3)
O11 0.0181(12) 0.0266(14) 0.0173(13) -0.0039(11) 0.0017(10) -0.0051(10)
O12 0.0195(12) 0.0245(13) 0.0198(13) -0.0069(11) 0.0038(10) -0.0078(10)
O13 0.0146(12) 0.0296(14) 0.0361(16) -0.0101(12) -0.0022(11) -0.0064(11)
O21 0.0171(12) 0.0214(13) 0.0149(12) -0.0042(10) 0.0005(9) -0.0017(10)
O22 0.0155(12) 0.0205(13) 0.0253(14) -0.0066(11) -0.0015(10) -0.0033(10)
O31 0.0211(14) 0.057(2) 0.0247(16) 0.0126(14) -0.0007(12) 0.0024(14)
O32 0.0280(15) 0.056(2) 0.0444(18) -0.0378(16) 0.0137(13) -0.0169(14)
O33 0.0432(18) 0.051(2) 0.0343(17) -0.0252(15) -0.0096(14) 0.0220(15)
O41 0.0227(14) 0.061(2) 0.0166(14) 0.0049(14) -0.0001(11) -0.0104(14)
O42 0.0240(14) 0.056(2) 0.0456(18) -0.0344(16) 0.0055(13) -0.0179(14)
O51 0.0167(12) 0.0380(16) 0.0325(15) -0.0195(13) 0.0012(11) -0.0042(11)
O52 0.0154(12) 0.0254(14) 0.0261(14) -0.0059(11) 0.0013(10) -0.0036(10)
O53 0.0135(12) 0.0346(16) 0.0481(18) -0.0150(14) -0.0071(12) 0.0003(11)
O61 0.0188(12) 0.0293(14) 0.0254(14) -0.0143(12) 0.0013(10) -0.0058(11)
O62 0.0162(12) 0.0197(12) 0.0199(13) -0.0038(10) 0.0009(10) -0.0012(10)
N2 0.0247(16) 0.0277(17) 0.0173(16) -0.0072(13) 0.0038(13) 0.0004(13)
N4 0.060(3) 0.056(2) 0.0157(17) -0.0049(17) 0.0012(16) -0.043(2)
N6 0.0227(16) 0.0197(15) 0.0206(16) -0.0057(13) 0.0027(12) -0.0048(12)
C1 0.0213(18) 0.0224(18) 0.0184(18) -0.0075(15) -0.0043(14) -0.0042(15)
C2 0.051(3) 0.0194(19) 0.023(2) -0.0062(16) -0.0119(18) -0.0041(18)
C3 0.0190(17) 0.0216(18) 0.0236(19) -0.0071(15) -0.0039(14) -0.0007(14)
C11 0.0159(19) 0.046(3) 0.068(3) -0.025(2) -0.006(2) -0.0008(19)
C21 0.037(2) 0.035(2) 0.034(2) -0.0231(19) 0.0117(18) -0.0118(19)
C22 0.039(3) 0.037(3) 0.077(4) -0.029(3) 0.030(3) -0.006(2)
C23 0.072(4) 0.050(3) 0.088(5) -0.033(3) 0.061(4) -0.022(3)
C24 0.053(3) 0.038(3) 0.045(3) -0.011(2) 0.025(2) -0.010(2)
C25 0.041(2) 0.045(3) 0.015(2) 0.0006(18) 0.0043(17) -0.004(2)
C31 0.099(5) 0.039(3) 0.061(4) -0.020(3) 0.043(3) -0.002(3)
C41 0.059(3) 0.085(4) 0.061(4) -0.036(3) 0.003(3) -0.038(3)
C42 0.091(5) 0.089(5) 0.121(7) -0.043(5) 0.023(5) -0.066(5)
C43 0.059(4) 0.049(4) 0.105(6) 0.013(4) 0.028(4) -0.029(3)
C44 0.079(5) 0.134(7) 0.052(4) 0.042(4) 0.008(4) -0.026(5)
C45 0.095(5) 0.111(5) 0.019(3) -0.007(3) 0.004(3) -0.058(4)
C51 0.0180(19) 0.050(3) 0.035(2) -0.010(2) -0.0048(17) -0.0089(18)
C61 0.029(2) 0.0179(18) 0.033(2) -0.0056(16) 0.0044(17) -0.0039(16)
C62 0.031(2) 0.026(2) 0.048(3) -0.009(2) 0.0083(19) -0.0130(18)
C63 0.033(2) 0.035(2) 0.037(3) -0.002(2) 0.0113(19) -0.0054(19)
C64 0.035(2) 0.033(2) 0.023(2) -0.0107(17) 0.0065(17) 0.0004(18)
C65 0.036(2) 0.028(2) 0.0157(18) -0.0083(16) 0.0018(15) -0.0075(17)

loop_
_atom_type_symbol
_atom_type_description
_atom_type_scat_dispersion_real
_atom_type_scat_dispersion_imag
_atom_type_scat_source
C C 0.0033 0.0016 'International Tables Vol C Tables 4.2.6.8 and 6.1.1.4'
H H 0.0000 0.0000 'International Tables Vol C Tables 4.2.6.8 and 6.1.1.4'
N N 0.0061 0.0033 'International Tables Vol C Tables 4.2.6.8 and 6.1.1.4'
O O 0.0106 0.0060 'International Tables Vol C Tables 4.2.6.8 and 6.1.1.4'
P P 0.1023 0.0942 'International Tables Vol C Tables 4.2.6.8 and 6.1.1.4'
Cl Cl 0.1484 0.1585 'International Tables Vol C Tables 4.2.6.8 and 6.1.1.4'
Cu Cu 0.3201 1.2651 'International Tables Vol C Tables 4.2.6.8 and 6.1.1.4'

loop_
_geom_angle_atom_site_label_1
_geom_angle_atom_site_label_2
_geom_angle_atom_site_label_3
_geom_angle
_geom_angle_site_symmetry_1
_geom_angle_site_symmetry_3
_geom_angle_publ_flag
O41 Cu1 O31 93.90(12) . . ?
O41 Cu1 O21 166.67(13) . . ?
O31 Cu1 O21 87.98(11) . . ?
O41 Cu1 O11 83.14(11) . . ?
O31 Cu1 O11 174.21(13) . . ?
O21 Cu1 O11 93.77(10) . . ?
O41 Cu1 O1 102.56(12) . . ?
O31 Cu1 O1 89.92(12) . . ?
O21 Cu1 O1 90.62(9) . . ?
O11 Cu1 O1 95.57(9) . . ?
O42 Cu2 O61 87.11(12) . . ?
O42 Cu2 O32 93.31(12) . . ?
O61 Cu2 O32 170.38(13) . . ?
O42 Cu2 O51 175.98(13) . . ?
O61 Cu2 O51 93.27(11) . . ?
O32 Cu2 O51 85.65(12) . . ?
O52 Cu3 O62 93.58(10) . . ?
O52 Cu3 O22 168.38(11) . 2_666 ?
O62 Cu3 O22 89.51(10) . 2_666 ?
O52 Cu3 O12 86.75(10) . 2_666 ?
O62 Cu3 O12 172.53(11) . 2_666 ?
O22 Cu3 O12 88.75(10) 2_666 2_666 ?
O52 Cu3 O2 94.17(9) . . ?
O62 Cu3 O2 93.01(9) . . ?
O22 Cu3 O2 96.85(9) 2_666 . ?
O12 Cu3 O2 94.40(9) 2_666 . ?
O11 P1 O12 117.61(15) . . ?
O11 P1 O13 107.39(15) . . ?
O12 P1 O13 111.81(15) . . ?
O11 P1 C1 105.29(15) . . ?
O12 P1 C1 106.40(15) . . ?
O13 P1 C1 107.77(16) . . ?
O21 P2 O22 118.09(15) . . ?
O21 P2 N2 109.47(15) . . ?
O22 P2 N2 109.68(16) . . ?
O21 P2 C1 104.39(15) . . ?
O22 P2 C1 104.30(15) . . ?
N2 P2 C1 110.6(2) . . ?
O31 P3 O32 118.1(2) . . ?
O31 P3 O33 110.1(2) . . ?
O32 P3 O33 108.7(2) . . ?
O31 P3 C2 107.1(2) . . ?
O32 P3 C2 105.4(2) . . ?
O33 P3 C2 106.8(2) . . ?
O42 P4 O41 118.7(2) . . ?
O42 P4 N4 110.1(2) . . ?
O41 P4 N4 108.8(2) . . ?
O42 P4 C2 103.8(2) . . ?
O41 P4 C2 103.6(2) . . ?
N4 P4 C2 111.6(2) . . ?
O52 P5 O51 117.6(2) . . ?
O52 P5 O53 111.12(15) . . ?
O51 P5 O53 107.87(16) . . ?
O52 P5 C3 106.52(16) . . ?
O51 P5 C3 106.10(16) . . ?
O53 P5 C3 107.00(16) . . ?
O61 P6 O62 118.88(15) . . ?
O61 P6 N6 108.95(16) . . ?
O62 P6 N6 109.17(15) . . ?
O61 P6 C3 103.67(16) . . ?
O62 P6 C3 104.49(15) . . ?
N6 P6 C3 111.4(2) . . ?
Cu1 O1 H1A 110.8 . . ?
Cu1 O1 H1B 107.5 . . ?
H1A O1 H1B 103.4 . . ?
Cu3 O2 H2A 124.8 . . ?
Cu3 O2 H2B 115.5 . . ?
H2A O2 H2B 102.9 . . ?
H3A O3 H3B 104.3 . . ?
H4A O4 H4B 104.9 . . ?
H5A O5 H5B 106.6 . . ?
H5A O5 H5B' 154.2 . . ?
H5B O5 H5B' 47.6 . . ?
H5B O5' H5A' 152.2 . . ?
H5B O5' H5B' 47.1 . . ?
H5A' O5' H5B' 105.9 . . ?
P1 O11 Cu1 129.79(15) . . ?
P1 O12 Cu3 126.97(15) . 2_666 ?
C11 O13 P1 123.0(3) . . ?
P2 O21 Cu1 129.49(15) . . ?
P2 O22 Cu3 128.75(15) . 2_666 ?
P3 O31 Cu1 135.7(2) . . ?
P3 O32 Cu2 131.8(2) . . ?
C31 O33 P3 123.6(3) . . ?
P4 O41 Cu1 135.6(2) . . ?
P4 O42 Cu2 135.6(2) . . ?
P5 O51 Cu2 127.75(16) . . ?
P5 O52 Cu3 129.63(15) . . ?
C51 O53 P5 124.4(3) . . ?
P6 O61 Cu2 130.40(16) . . ?
P6 O62 Cu3 129.65(15) . . ?
C21 N2 C25 114.7(3) . . ?
C21 N2 P2 123.4(3) . . ?
C25 N2 P2 121.7(3) . . ?
C45 N4 C41 113.5(4) . . ?
C45 N4 P4 122.2(3) . . ?
C41 N4 P4 121.7(3) . . ?
C65 N6 C61 114.3(3) . . ?
C65 N6 P6 122.9(3) . . ?
C61 N6 P6 122.3(3) . . ?
Cl1 C1 Cl2 109.3(2) . . ?
Cl1 C1 P1 110.9(2) . . ?
Cl2 C1 P1 109.9(2) . . ?
Cl1 C1 P2 110.5(2) . . ?
Cl2 C1 P2 109.4(2) . . ?
P1 C1 P2 106.8(2) . . ?
Cl4 C2 Cl3 109.4(2) . . ?
Cl4 C2 P3 110.5(2) . . ?
Cl3 C2 P3 110.4(2) . . ?
Cl4 C2 P4 110.0(2) . . ?
Cl3 C2 P4 109.2(2) . . ?
P3 C2 P4 107.2(2) . . ?
Cl6 C3 Cl5 108.8(2) . . ?
Cl6 C3 P5 109.6(2) . . ?
Cl5 C3 P5 110.6(2) . . ?
Cl6 C3 P6 110.3(2) . . ?
Cl5 C3 P6 110.1(2) . . ?
P5 C3 P6 107.5(2) . . ?
O13 C11 H11A 109.5 . . ?
O13 C11 H11B 109.5 . . ?
H11A C11 H11B 109.5 . . ?
O13 C11 H11C 109.5 . . ?
H11A C11 H11C 109.5 . . ?
H11B C11 H11C 109.5 . . ?
N2 C21 C22 109.6(3) . . ?
N2 C21 H21A 109.8 . . ?
C22 C21 H21A 109.8 . . ?
N2 C21 H21B 109.8 . . ?
C22 C21 H21B 109.8 . . ?
H21A C21 H21B 108.2 . . ?
C23 C22 C21 110.7(5) . . ?
C23 C22 H22A 109.5 . . ?
C21 C22 H22A 109.5 . . ?
C23 C22 H22B 109.5 . . ?
C21 C22 H22B 109.5 . . ?
H22A C22 H22B 108.1 . . ?
C24 C23 C22 111.4(4) . . ?
C24 C23 H23A 109.4 . . ?
C22 C23 H23A 109.4 . . ?
C24 C23 H23B 109.4 . . ?
C22 C23 H23B 109.4 . . ?
H23A C23 H23B 108.0 . . ?
C23 C24 C25 111.1(4) . . ?
C23 C24 H24A 109.4 . . ?
C25 C24 H24A 109.4 . . ?
C23 C24 H24B 109.4 . . ?
C25 C24 H24B 109.4 . . ?
H24A C24 H24B 108.0 . . ?
N2 C25 C24 109.8(4) . . ?
N2 C25 H25A 109.7 . . ?
C24 C25 H25A 109.7 . . ?
N2 C25 H25B 109.7 . . ?
C24 C25 H25B 109.7 . . ?
H25A C25 H25B 108.2 . . ?
O33 C31 H31A 109.5 . . ?
O33 C31 H31B 109.5 . . ?
H31A C31 H31B 109.5 . . ?
O33 C31 H31C 109.5 . . ?
H31A C31 H31C 109.5 . . ?
H31B C31 H31C 109.5 . . ?
C42 C41 N4 109.5(5) . . ?
C42 C41 H41A 109.8 . . ?
N4 C41 H41A 109.8 . . ?
C42 C41 H41B 109.8 . . ?
N4 C41 H41B 109.8 . . ?
H41A C41 H41B 108.2 . . ?
C41 C42 C43 111.2(5) . . ?
C41 C42 H42A 109.4 . . ?
C43 C42 H42A 109.4 . . ?
C41 C42 H42B 109.4 . . ?
C43 C42 H42B 109.4 . . ?
H42A C42 H42B 108.0 . . ?
C44 C43 C42 109.9(5) . . ?
C44 C43 H43A 109.7 . . ?
C42 C43 H43A 109.7 . . ?
C44 C43 H43B 109.7 . . ?
C42 C43 H43B 109.7 . . ?
H43A C43 H43B 108.2 . . ?
C45 C44 C43 112.1(5) . . ?
C45 C44 H44A 109.2 . . ?
C43 C44 H44A 109.2 . . ?
C45 C44 H44B 109.2 . . ?
C43 C44 H44B 109.2 . . ?
H44A C44 H44B 107.9 . . ?
C44 C45 N4 110.8(5) . . ?
C44 C45 H45A 109.5 . . ?
N4 C45 H45A 109.5 . . ?
C44 C45 H45B 109.5 . . ?
N4 C45 H45B 109.5 . . ?
H45A C45 H45B 108.1 . . ?
O53 C51 H51A 109.5 . . ?
O53 C51 H51B 109.5 . . ?
H51A C51 H51B 109.5 . . ?
O53 C51 H51C 109.5 . . ?
H51A C51 H51C 109.5 . . ?
H51B C51 H51C 109.5 . . ?
N6 C61 C62 110.1(3) . . ?
N6 C61 H61A 109.6 . . ?
C62 C61 H61A 109.6 . . ?
N6 C61 H61B 109.6 . . ?
C62 C61 H61B 109.6 . . ?
H61A C61 H61B 108.2 . . ?
C61 C62 C63 111.1(4) . . ?
C61 C62 H62A 109.4 . . ?
C63 C62 H62A 109.4 . . ?
C61 C62 H62B 109.4 . . ?
C63 C62 H62B 109.4 . . ?
H62A C62 H62B 108.0 . . ?
C64 C63 C62 110.6(3) . . ?
C64 C63 H63A 109.5 . . ?
C62 C63 H63A 109.5 . . ?
C64 C63 H63B 109.5 . . ?
C62 C63 H63B 109.5 . . ?
H63A C63 H63B 108.1 . . ?
C63 C64 C65 110.7(3) . . ?
C63 C64 H64A 109.5 . . ?
C65 C64 H64A 109.5 . . ?
C63 C64 H64B 109.5 . . ?
C65 C64 H64B 109.5 . . ?
H64A C64 H64B 108.1 . . ?
N6 C65 C64 110.6(3) . . ?
N6 C65 H65A 109.5 . . ?
C64 C65 H65A 109.5 . . ?
N6 C65 H65B 109.5 . . ?
C64 C65 H65B 109.5 . . ?
H65A C65 H65B 108.1 . . ?

loop_
_geom_bond_atom_site_label_1
_geom_bond_atom_site_label_2
_geom_bond_distance
_geom_bond_site_symmetry_2
_geom_bond_publ_flag
Cu1 O41 1.933(3) . ?
Cu1 O31 1.947(3) . ?
Cu1 O21 1.956(2) . ?
Cu1 O11 1.975(2) . ?
Cu1 O1 2.270(2) . ?
Cu2 O42 1.929(3) . ?
Cu2 O61 1.944(3) . ?
Cu2 O32 1.952(3) . ?
Cu2 O51 1.957(3) . ?
Cu3 O52 1.947(2) . ?
Cu3 O62 1.952(2) . ?
Cu3 O22 1.959(2) 2_666 ?
Cu3 O12 1.970(2) 2_666 ?
Cu3 O2 2.333(2) . ?
Cl1 C1 1.777(4) . ?
Cl2 C1 1.801(4) . ?
Cl3 C2 1.778(4) . ?
Cl4 C2 1.768(4) . ?
Cl5 C3 1.786(4) . ?
Cl6 C3 1.784(4) . ?
P1 O11 1.495(3) . ?
P1 O12 1.499(3) . ?
P1 O13 1.564(3) . ?
P1 C1 1.841(4) . ?
P2 O21 1.497(2) . ?
P2 O22 1.506(3) . ?
P2 N2 1.623(3) . ?
P2 C1 1.867(4) . ?
P3 O31 1.482(3) . ?
P3 O32 1.486(3) . ?
P3 O33 1.558(3) . ?
P3 C2 1.843(4) . ?
P4 O42 1.485(3) . ?
P4 O41 1.496(3) . ?
P4 N4 1.619(3) . ?
P4 C2 1.863(5) . ?
P5 O52 1.496(3) . ?
P5 O51 1.498(3) . ?
P5 O53 1.561(3) . ?
P5 C3 1.843(4) . ?
P6 O61 1.502(3) . ?
P6 O62 1.504(3) . ?
P6 N6 1.625(3) . ?
P6 C3 1.861(4) . ?
O1 H1A 0.84 . ?
O1 H1B 0.84 . ?
O2 H2A 0.85 . ?
O2 H2B 0.85 . ?
O3 H3A 0.85 . ?
O3 H3B 0.85 . ?
O4 H4A 0.85 . ?
O4 H4B 0.85 . ?
O5 H5A 0.85 . ?
O5 H5B 0.86 . ?
O5 H5B' 1.28 . ?
O5' H5B 1.29 . ?
O5' H5A' 0.84 . ?
O5' H5B' 0.86 . ?
O12 Cu3 1.970(2) 2_666 ?
O13 C11 1.449(5) . ?
O22 Cu3 1.959(2) 2_666 ?
O33 C31 1.440(6) . ?
O53 C51 1.441(5) . ?
N2 C21 1.461(5) . ?
N2 C25 1.469(5) . ?
N4 C45 1.476(5) . ?
N4 C41 1.488(5) . ?
N6 C65 1.466(5) . ?
N6 C61 1.478(5) . ?
C11 H11A 0.9800 . ?
C11 H11B 0.9800 . ?
C11 H11C 0.9800 . ?
C21 C22 1.520(6) . ?
C21 H21A 0.9900 . ?
C21 H21B 0.9900 . ?
C22 C23 1.515(8) . ?
C22 H22A 0.9900 . ?
C22 H22B 0.9900 . ?
C23 C24 1.512(7) . ?
C23 H23A 0.9900 . ?
C23 H23B 0.9900 . ?
C24 C25 1.513(6) . ?
C24 H24A 0.9900 . ?
C24 H24B 0.9900 . ?
C25 H25A 0.9900 . ?
C25 H25B 0.9900 . ?
C31 H31A 0.9800 . ?
C31 H31B 0.9800 . ?
C31 H31C 0.9800 . ?
C41 C42 1.476(7) . ?
C41 H41A 0.9900 . ?
C41 H41B 0.9900 . ?
C42 C43 1.535(7) . ?
C42 H42A 0.9900 . ?
C42 H42B 0.9900 . ?
C43 C44 1.499(7) . ?
C43 H43A 0.9900 . ?
C43 H43B 0.9900 . ?
C44 C45 1.458(7) . ?
C44 H44A 0.9900 . ?
C44 H44B 0.9900 . ?
C45 H45A 0.9900 . ?
C45 H45B 0.9900 . ?
C51 H51A 0.9800 . ?
C51 H51B 0.9800 . ?
C51 H51C 0.9800 . ?
C61 C62 1.522(5) . ?
C61 H61A 0.9900 . ?
C61 H61B 0.9900 . ?
C62 C63 1.522(7) . ?
C62 H62A 0.9900 . ?
C62 H62B 0.9900 . ?
C63 C64 1.522(6) . ?
C63 H63A 0.9900 . ?
C63 H63B 0.9900 . ?
C64 C65 1.523(5) . ?
C64 H64A 0.9900 . ?
C64 H64B 0.9900 . ?
C65 H65A 0.9900 . ?
C65 H65B 0.9900 . ?

loop_
_geom_hbond_atom_site_label_D
_geom_hbond_atom_site_label_H
_geom_hbond_atom_site_label_A
_geom_hbond_distance_DH
_geom_hbond_distance_HA
_geom_hbond_distance_DA
_geom_hbond_angle_DHA
_geom_hbond_site_symmetry_A
O1 H1A O3 0.84 1.92 2.750(3) 171.3 .
O1 H1B O22 0.84 2.42 3.122(3) 142.1 .
O2 H2A O3 0.85 2.07 2.920(3) 171.9 .
O2 H2B O5 0.85 1.89 2.738(5) 175.8 .
O2 H2B O5' 0.85 1.94 2.716(7) 151.8 .
O3 H3B O4 0.85 2.06 2.831(4) 151.3 .
O3 H3A O5 0.85 2.02 2.847(6) 163.2 2_666
O3 H3A O5' 0.85 2.06 2.864(8) 156.9 2_666
O4 H4B O11 0.85 2.30 3.003(4) 141.3 .
O4 H4B O41 0.85 2.36 3.003(4) 133.0 .
O4 H4A O51 0.85 2.17 2.984(4) 160.4 1_455
O5 H5B O4 0.86 2.08 2.866(6) 150.4 1_655
O5 H5A O1 0.85 2.19 2.937(6) 146.5 .
O5' H5B' O4 0.86 1.86 2.720(8) 170.5 1_655
O5' H5A' O5' 0.84 2.81 3.050(16) 98.9 2_766
